data_2104406
loop_
_publ_author_name
'Landa-C\'anovas, \'Angel R.'
'Vila, Eladio'
'Hern\'andez-Velasco, Jorge'
'Galy, Jean'
'Castro, Alicia'

_publ_section_title
;
 Structural elucidation of the
 Bi~2(<i>n~+2)</i>Mo~<i>n~</i>O~6(<i>n~+1)</i> (<i>n</i> = 3, 4, 5 and
 6) family of fluorite superstructures by transmission electron
 microscopy
;
_journal_issue 4
_journal_name_full 'Acta Crystallographica Section B'
_journal_page_first 458
_journal_page_last 466
_journal_paper_doi 10.1107/S0108768109023908
_journal_volume 65
_journal_year 2009
_chemical_formula_sum 'Bi12 Mo4 O30'
_space_group_IT_number 4
_symmetry_cell_setting monoclinic
_symmetry_space_group_name_Hall 'P 2yb'
_symmetry_space_group_name_H-M 'P 1 21 1'
_audit_creation_method 'generated by CrystalMaker 2.1.5'
_cell_angle_alpha 90.0000000
_cell_angle_beta 97.9790000
_cell_angle_gamma 90.0000000
_cell_formula_units_Z 1
_cell_length_a 14.5300000
_cell_length_b 5.6480000
_cell_length_c 8.6620000
_cell_volume 703.969
_cod_data_source_file wh5006.cif
_cod_data_source_block Bi12Mo4O30
_cod_depositor_comments
;
Values for _chemical_formula_sum and _cell_formula_units_Z tags were
restored during the COD deposition. The Z units and contents of Bi and
Mo were calculated from crystallographic data using the
cif_cell_contents Perl program. The oxygen contents was derived from
the general composition formula provided in the abstract of the paper
(http://scripts.iucr.org/cgi-bin/paper?S0108768109023908,
http://dx.doi.org/10.1107/S0108768109023908). The derived formulae
match the names of the source data blocks. The oxygen atoms however
are not present in the structures.

Saulius Gra\<zulis
2009.09.07
;
_cod_original_sg_symbol_H-M 'P 21'
_cod_database_code 2104406

loop_
_symmetry_equiv_pos_as_xyz
+x,+y,+z
-x,1/2+y,-z

loop_
_atom_site_type_symbol
_atom_site_label
_atom_site_fract_x
_atom_site_fract_y
_atom_site_fract_z
Bi Bi1 0.5313 0.5000 0.1563
Bi Bi2 0.3438 0.0000 0.2188
Bi Bi3 0.1563 0.5000 0.2813
Bi Bi4 0.9688 0.0000 0.3438
Bi Bi5 0.7813 0.5000 0.4063
Bi Bi6 0.5938 0.0000 0.4688
Mo Mo1 0.9063 0.5000 0.0313
Mo Mo2 0.7188 0.0000 0.0938
